data_2228918
loop_
_publ_author_name
'Choi, Hong Dae'
'Seo, Pil Ja'
'Son, Byeng Wha'
'Lee, Uk'

_publ_section_title
;
 2-(4-Chlorophenyl)-3-ethylsulfinyl-5-iodo-7-methyl-1-benzofuran
;
_journal_coeditor_code XU5113
_journal_issue 1
_journal_name_full 'Acta Crystallographica Section E'
_journal_page_first o65
_journal_paper_doi 10.1107/S1600536810051020
_journal_volume 67
_journal_year 2011
_chemical_formula_iupac 'C17 H14 Cl I O2 S'
_chemical_formula_moiety 'C17 H14 Cl I O2 S'
_chemical_formula_sum 'C17 H14 Cl I O2 S'
_chemical_formula_weight 444.69
_chemical_name_systematic
;
2-(4-Chlorophenyl)-3-ethylsulfinyl-5-iodo-7-methyl-1-benzofuran
;
_space_group_IT_number 2
_symmetry_cell_setting triclinic
_symmetry_space_group_name_Hall '-P 1'
_symmetry_space_group_name_H-M 'P -1'
_atom_sites_solution_hydrogens difmap
_atom_sites_solution_primary direct
_atom_sites_solution_secondary difmap
_cell_angle_alpha 68.5090(10)
_cell_angle_beta 88.3170(10)
_cell_angle_gamma 70.7260(10)
_cell_formula_units_Z 2
_cell_length_a 7.35350(10)
_cell_length_b 10.4958(2)
_cell_length_c 11.9856(2)
_cell_measurement_reflns_used 6925
_cell_measurement_temperature 173(2)
_cell_measurement_theta_max 27.38
_cell_measurement_theta_min 2.60
_cell_volume 808.07(2)
_computing_cell_refinement '<i>SAINT</i> (Bruker, 2009)'
_computing_data_collection '<i>APEX2</i> (Bruker, 2009)'
_computing_data_reduction '<i>SAINT</i> (Bruker, 2009)'
_computing_molecular_graphics '<i>ORTEP-3</i> (Farrugia, 1997) and <i>DIAMOND</i> (Brandenburg, 1998)'
_computing_publication_material '<i>SHELXL97</i> (Sheldrick, 2008)'
_computing_structure_refinement '<i>SHELXL97</i> (Sheldrick, 2008)'
_computing_structure_solution '<i>SHELXS97</i> (Sheldrick, 2008)'
_diffrn_ambient_temperature 173(2)
_diffrn_detector_area_resol_mean 10.0
_diffrn_measured_fraction_theta_full 1.000
_diffrn_measured_fraction_theta_max 1.000
_diffrn_measurement_device_type 'Bruker SMART APEXII CCD'
_diffrn_measurement_method '\f and \w scans'
_diffrn_radiation_monochromator 'graphite multilayer'
_diffrn_radiation_source 'rotating anode'
_diffrn_radiation_type MoK\a
_diffrn_radiation_wavelength 0.71073
_diffrn_reflns_av_R_equivalents 0.0242
_diffrn_reflns_av_sigmaI/netI 0.0194
_diffrn_reflns_limit_h_max 9
_diffrn_reflns_limit_h_min -9
_diffrn_reflns_limit_k_max 13
_diffrn_reflns_limit_k_min -13
_diffrn_reflns_limit_l_max 15
_diffrn_reflns_limit_l_min -15
_diffrn_reflns_number 14205
_diffrn_reflns_theta_full 27.58
_diffrn_reflns_theta_max 27.58
_diffrn_reflns_theta_min 1.84
_diffrn_standards_number 0
_exptl_absorpt_coefficient_mu 2.279
_exptl_absorpt_correction_T_max 0.7456
_exptl_absorpt_correction_T_min 0.5826
_exptl_absorpt_correction_type multi-scan
_exptl_absorpt_process_details '(SADABS; Bruker, 2009)'
_exptl_crystal_colour colourless
_exptl_crystal_density_diffrn 1.828
_exptl_crystal_density_method 'not measured'
_exptl_crystal_description block
_exptl_crystal_F_000 436
_exptl_crystal_size_max 0.256
_exptl_crystal_size_mid 0.163
_exptl_crystal_size_min 0.129
_refine_diff_density_max 0.452
_refine_diff_density_min -0.938
_refine_ls_extinction_method none
_refine_ls_goodness_of_fit_ref 1.092
_refine_ls_hydrogen_treatment constr
_refine_ls_matrix_type full
_refine_ls_number_parameters 201
_refine_ls_number_reflns 3738
_refine_ls_number_restraints 0
_refine_ls_restrained_S_all 1.092
_refine_ls_R_factor_all 0.0211
_refine_ls_R_factor_gt 0.0202
_refine_ls_shift/su_max 0.001
_refine_ls_shift/su_mean 0.000
_refine_ls_structure_factor_coef Fsqd
_refine_ls_weighting_details 'calc w=1/[\s^2^(Fo^2^)+(0.0253P)^2^+0.4245P] where P=(Fo^2^+2Fc^2^)/3'
_refine_ls_weighting_scheme calc
_refine_ls_wR_factor_gt 0.0508
_refine_ls_wR_factor_ref 0.0514
_reflns_number_gt 3594
_reflns_number_total 3738
_reflns_threshold_expression I>2\s(I)
_cod_data_source_file xu5113.cif
_cod_data_source_block I
_cod_database_code 2228918
_cod_database_fobs_code 2228918

loop_
_symmetry_equiv_pos_as_xyz
'x, y, z'
'-x, -y, -z'

loop_
_atom_site_type_symbol
_atom_site_label
_atom_site_fract_x
_atom_site_fract_y
_atom_site_fract_z
_atom_site_U_iso_or_equiv
_atom_site_adp_type
_atom_site_calc_flag
_atom_site_refinement_flags
_atom_site_occupancy
_atom_site_disorder_assembly
_atom_site_disorder_group
I I1 0.503893(18) 0.274401(13) 0.581925(10) 0.02859(5) Uani d . 1 . .
Cl Cl1 -0.07192(8) 0.84278(7) -0.52118(4) 0.03868(12) Uani d . 1 . .
S S1 0.14553(6) 0.80350(5) 0.08547(4) 0.02301(9) Uani d . 1 . .
O O1 0.30263(18) 0.42620(14) 0.04254(11) 0.0222(2) Uani d . 1 . .
O O2 0.3030(2) 0.80681(17) 0.15921(14) 0.0345(3) Uani d . 1 . .
C C1 0.2076(2) 0.62148(19) 0.09517(15) 0.0208(3) Uani d . 1 . .
C C2 0.2943(2) 0.49373(19) 0.20294(16) 0.0210(3) Uani d . 1 . .
C C3 0.3318(3) 0.4664(2) 0.32484(16) 0.0232(3) Uani d . 1 . .
H H3 0.2922 0.5425 0.3548 0.028 Uiso calc R 1 . .
C C4 0.4289(3) 0.3238(2) 0.39943(16) 0.0235(3) Uani d . 1 . .
C C5 0.4907(3) 0.2096(2) 0.35746(17) 0.0243(3) Uani d . 1 . .
H H5 0.5592 0.1135 0.4125 0.029 Uiso calc R 1 . .
C C6 0.4537(3) 0.2344(2) 0.23693(16) 0.0226(3) Uani d . 1 . .
C C7 0.3527(2) 0.3779(2) 0.16434(15) 0.0209(3) Uani d . 1 . .
C C8 0.2147(2) 0.57512(19) 0.00175(16) 0.0208(3) Uani d . 1 . .
C C9 0.1473(3) 0.6442(2) -0.12649(16) 0.0215(3) Uani d . 1 . .
C C10 0.0170(3) 0.7870(2) -0.17795(17) 0.0254(4) Uani d . 1 . .
H H10 -0.0272 0.8422 -0.1289 0.030 Uiso calc R 1 . .
C C11 -0.0488(3) 0.8489(2) -0.29937(17) 0.0279(4) Uani d . 1 . .
H H11 -0.1361 0.9464 -0.3339 0.033 Uiso calc R 1 . .
C C12 0.0141(3) 0.7673(2) -0.36959(16) 0.0266(4) Uani d . 1 . .
C C13 0.1431(3) 0.6251(2) -0.32175(17) 0.0282(4) Uani d . 1 . .
H H13 0.1848 0.5703 -0.3714 0.034 Uiso calc R 1 . .
C C14 0.2101(3) 0.5646(2) -0.20065(17) 0.0256(4) Uani d . 1 . .
H H14 0.2999 0.4678 -0.1673 0.031 Uiso calc R 1 . .
C C15 0.5208(3) 0.1159(2) 0.18763(18) 0.0287(4) Uani d . 1 . .
H H15A 0.4093 0.0931 0.1687 0.043 Uiso calc R 1 . .
H H15B 0.6139 0.0285 0.2478 0.043 Uiso calc R 1 . .
H H15C 0.5829 0.1488 0.1142 0.043 Uiso calc R 1 . .
C C16 -0.0614(3) 0.8112(2) 0.17132(18) 0.0297(4) Uani d . 1 . .
H H16A -0.0306 0.7209 0.2445 0.036 Uiso calc R 1 . .
H H16B -0.0915 0.8948 0.1971 0.036 Uiso calc R 1 . .
C C17 -0.2369(3) 0.8279(2) 0.0956(2) 0.0325(4) Uani d . 1 . .
H H17A -0.2731 0.9210 0.0264 0.049 Uiso calc R 1 . .
H H17B -0.3455 0.8260 0.1448 0.049 Uiso calc R 1 . .
H H17C -0.2048 0.7476 0.0669 0.049 Uiso calc R 1 . .

loop_
_atom_site_aniso_label
_atom_site_aniso_U_11
_atom_site_aniso_U_22
_atom_site_aniso_U_33
_atom_site_aniso_U_12
_atom_site_aniso_U_13
_atom_site_aniso_U_23
I1 0.03639(8) 0.02645(8) 0.01946(7) -0.01066(6) -0.00220(5) -0.00457(5)
Cl1 0.0389(3) 0.0503(3) 0.0189(2) -0.0157(2) -0.00118(19) -0.0037(2)
S1 0.0265(2) 0.0185(2) 0.0227(2) -0.00738(17) 0.00088(17) -0.00659(17)
O1 0.0241(6) 0.0192(6) 0.0197(6) -0.0044(5) 0.0011(5) -0.0062(5)
O2 0.0367(8) 0.0346(8) 0.0356(8) -0.0170(6) -0.0046(6) -0.0121(6)
C1 0.0201(8) 0.0186(8) 0.0202(8) -0.0049(6) 0.0012(6) -0.0050(7)
C2 0.0187(8) 0.0189(8) 0.0229(8) -0.0051(6) 0.0014(6) -0.0063(7)
C3 0.0236(8) 0.0229(9) 0.0232(8) -0.0076(7) 0.0019(7) -0.0092(7)
C4 0.0236(8) 0.0259(9) 0.0197(8) -0.0091(7) 0.0008(6) -0.0064(7)
C5 0.0230(8) 0.0202(9) 0.0244(8) -0.0056(7) 0.0004(7) -0.0040(7)
C6 0.0203(8) 0.0194(8) 0.0248(8) -0.0046(7) 0.0019(7) -0.0066(7)
C7 0.0193(8) 0.0217(9) 0.0199(8) -0.0059(7) 0.0017(6) -0.0068(7)
C8 0.0189(8) 0.0180(8) 0.0227(8) -0.0049(6) 0.0031(6) -0.0060(7)
C9 0.0208(8) 0.0221(9) 0.0210(8) -0.0094(7) 0.0026(6) -0.0057(7)
C10 0.0239(9) 0.0256(9) 0.0236(9) -0.0059(7) 0.0021(7) -0.0083(7)
C11 0.0238(9) 0.0258(10) 0.0260(9) -0.0056(7) 0.0010(7) -0.0034(8)
C12 0.0264(9) 0.0338(10) 0.0173(8) -0.0148(8) 0.0011(7) -0.0033(7)
C13 0.0337(10) 0.0311(10) 0.0222(9) -0.0139(8) 0.0060(7) -0.0106(8)
C14 0.0286(9) 0.0230(9) 0.0233(9) -0.0094(7) 0.0033(7) -0.0063(7)
C15 0.0310(10) 0.0214(9) 0.0293(9) -0.0033(7) 0.0026(8) -0.0096(8)
C16 0.0308(10) 0.0283(10) 0.0262(9) -0.0038(8) 0.0058(8) -0.0120(8)
C17 0.0282(10) 0.0314(11) 0.0404(11) -0.0111(8) 0.0090(8) -0.0158(9)

loop_
_atom_type_symbol
_atom_type_description
_atom_type_scat_dispersion_real
_atom_type_scat_dispersion_imag
_atom_type_scat_source
C C 0.0033 0.0016 'International Tables Vol C Tables 4.2.6.8 and 6.1.1.4'
H H 0.0000 0.0000 'International Tables Vol C Tables 4.2.6.8 and 6.1.1.4'
O O 0.0106 0.0060 'International Tables Vol C Tables 4.2.6.8 and 6.1.1.4'
S S 0.1246 0.1234 'International Tables Vol C Tables 4.2.6.8 and 6.1.1.4'
Cl Cl 0.1484 0.1585 'International Tables Vol C Tables 4.2.6.8 and 6.1.1.4'
I I -0.4742 1.8119 'International Tables Vol C Tables 4.2.6.8 and 6.1.1.4'

loop_
_geom_angle_atom_site_label_1
_geom_angle_atom_site_label_2
_geom_angle_atom_site_label_3
_geom_angle_site_symmetry_1
_geom_angle_site_symmetry_3
_geom_angle
_geom_angle_publ_flag
C4 I1 O2 . 2_666 169.00(6) ?
O2 S1 C1 . . 106.72(9) ?
O2 S1 C16 . . 107.26(9) ?
C1 S1 C16 . . 98.39(9) ?
C7 O1 C8 . . 106.98(13) ?
C8 C1 C2 . . 107.22(15) ?
C8 C1 S1 . . 127.20(14) ?
C2 C1 S1 . . 124.72(13) ?
C7 C2 C3 . . 119.17(16) ?
C7 C2 C1 . . 105.01(15) ?
C3 C2 C1 . . 135.80(17) ?
C4 C3 C2 . . 116.85(16) ?
C4 C3 H3 . . 121.6 ?
C2 C3 H3 . . 121.6 ?
C3 C4 C5 . . 122.78(16) ?
C3 C4 I1 . . 119.43(13) ?
C5 C4 I1 . . 117.69(13) ?
C6 C5 C4 . . 121.23(17) ?
C6 C5 H5 . . 119.4 ?
C4 C5 H5 . . 119.4 ?
C7 C6 C5 . . 114.88(16) ?
C7 C6 C15 . . 122.11(16) ?
C5 C6 C15 . . 122.99(17) ?
O1 C7 C6 . . 124.33(16) ?
O1 C7 C2 . . 110.58(15) ?
C6 C7 C2 . . 125.05(16) ?
C1 C8 O1 . . 110.19(15) ?
C1 C8 C9 . . 135.59(16) ?
O1 C8 C9 . . 114.19(15) ?
C10 C9 C14 . . 118.53(16) ?
C10 C9 C8 . . 122.01(16) ?
C14 C9 C8 . . 119.44(16) ?
C11 C10 C9 . . 120.95(17) ?
C11 C10 H10 . . 119.5 ?
C9 C10 H10 . . 119.5 ?
C12 C11 C10 . . 119.13(18) ?
C12 C11 H11 . . 120.4 ?
C10 C11 H11 . . 120.4 ?
C11 C12 C13 . . 121.62(17) ?
C11 C12 Cl1 . . 119.41(16) ?
C13 C12 Cl1 . . 118.97(15) ?
C14 C13 C12 . . 118.90(18) ?
C14 C13 H13 . . 120.5 ?
C12 C13 H13 . . 120.5 ?
C13 C14 C9 . . 120.86(18) ?
C13 C14 H14 . . 119.6 ?
C9 C14 H14 . . 119.6 ?
C6 C15 H15A . . 109.5 ?
C6 C15 H15B . . 109.5 ?
H15A C15 H15B . . 109.5 ?
C6 C15 H15C . . 109.5 ?
H15A C15 H15C . . 109.5 ?
H15B C15 H15C . . 109.5 ?
C17 C16 S1 . . 110.43(13) ?
C17 C16 H16A . . 109.6 ?
S1 C16 H16A . . 109.6 ?
C17 C16 H16B . . 109.6 ?
S1 C16 H16B . . 109.6 ?
H16A C16 H16B . . 108.1 ?
C16 C17 H17A . . 109.5 ?
C16 C17 H17B . . 109.5 ?
H17A C17 H17B . . 109.5 ?
C16 C17 H17C . . 109.5 ?
H17A C17 H17C . . 109.5 ?
H17B C17 H17C . . 109.5 ?

loop_
_geom_bond_atom_site_label_1
_geom_bond_atom_site_label_2
_geom_bond_site_symmetry_2
_geom_bond_distance
_geom_bond_publ_flag
I1 C4 . 2.0995(17) ?
I1 O2 2_666 3.1451(14) ?
Cl1 C12 . 1.7351(18) ?
S1 O2 . 1.4940(14) ?
S1 C1 . 1.7709(18) ?
S1 C16 . 1.808(2) ?
O1 C7 . 1.375(2) ?
O1 C8 . 1.375(2) ?
C1 C8 . 1.368(2) ?
C1 C2 . 1.445(2) ?
C2 C7 . 1.390(2) ?
C2 C3 . 1.399(2) ?
C3 C4 . 1.379(3) ?
C3 H3 . 0.9500 ?
C4 C5 . 1.402(3) ?
C5 C6 . 1.389(3) ?
C5 H5 . 0.9500 ?
C6 C7 . 1.385(3) ?
C6 C15 . 1.502(2) ?
C8 C9 . 1.458(2) ?
C9 C10 . 1.397(3) ?
C9 C14 . 1.403(3) ?
C10 C11 . 1.384(3) ?
C10 H10 . 0.9500 ?
C11 C12 . 1.378(3) ?
C11 H11 . 0.9500 ?
C12 C13 . 1.388(3) ?
C13 C14 . 1.383(3) ?
C13 H13 . 0.9500 ?
C14 H14 . 0.9500 ?
C15 H15A . 0.9800 ?
C15 H15B . 0.9800 ?
C15 H15C . 0.9800 ?
C16 C17 . 1.524(3) ?
C16 H16A . 0.9900 ?
C16 H16B . 0.9900 ?
C17 H17A . 0.9800 ?
C17 H17B . 0.9800 ?
C17 H17C . 0.9800 ?

loop_
_geom_torsion_atom_site_label_1
_geom_torsion_atom_site_label_2
_geom_torsion_atom_site_label_3
_geom_torsion_atom_site_label_4
_geom_torsion_site_symmetry_1
_geom_torsion_site_symmetry_2
_geom_torsion_site_symmetry_3
_geom_torsion_site_symmetry_4
_geom_torsion
_geom_torsion_publ_flag
O2 S1 C1 C8 . . . . -129.18(16) ?
C16 S1 C1 C8 . . . . 119.88(17) ?
O2 S1 C1 C2 . . . . 38.84(17) ?
C16 S1 C1 C2 . . . . -72.10(16) ?
C8 C1 C2 C7 . . . . 1.57(19) ?
S1 C1 C2 C7 . . . . -168.46(13) ?
C8 C1 C2 C3 . . . . 179.7(2) ?
S1 C1 C2 C3 . . . . 9.7(3) ?
C7 C2 C3 C4 . . . . 1.0(2) ?
C1 C2 C3 C4 . . . . -176.88(19) ?
C2 C3 C4 C5 . . . . 0.6(3) ?
C2 C3 C4 I1 . . . . 176.89(13) ?
C3 C4 C5 C6 . . . . -1.1(3) ?
I1 C4 C5 C6 . . . . -177.44(13) ?
C4 C5 C6 C7 . . . . -0.1(3) ?
C4 C5 C6 C15 . . . . 178.68(18) ?
C8 O1 C7 C6 . . . . -176.56(17) ?
C8 O1 C7 C2 . . . . 1.28(18) ?
C5 C6 C7 O1 . . . . 179.43(16) ?
C15 C6 C7 O1 . . . . 0.6(3) ?
C5 C6 C7 C2 . . . . 1.9(3) ?
C15 C6 C7 C2 . . . . -176.90(17) ?
C3 C2 C7 O1 . . . . 179.75(15) ?
C1 C2 C7 O1 . . . . -1.76(19) ?
C3 C2 C7 C6 . . . . -2.4(3) ?
C1 C2 C7 C6 . . . . 176.07(17) ?
C2 C1 C8 O1 . . . . -0.8(2) ?
S1 C1 C8 O1 . . . . 168.86(12) ?
C2 C1 C8 C9 . . . . 176.90(19) ?
S1 C1 C8 C9 . . . . -13.4(3) ?
C7 O1 C8 C1 . . . . -0.23(18) ?
C7 O1 C8 C9 . . . . -178.50(14) ?
C1 C8 C9 C10 . . . . -12.8(3) ?
O1 C8 C9 C10 . . . . 164.87(16) ?
C1 C8 C9 C14 . . . . 169.0(2) ?
O1 C8 C9 C14 . . . . -13.3(2) ?
C14 C9 C10 C11 . . . . -0.1(3) ?
C8 C9 C10 C11 . . . . -178.32(17) ?
C9 C10 C11 C12 . . . . 0.8(3) ?
C10 C11 C12 C13 . . . . -0.7(3) ?
C10 C11 C12 Cl1 . . . . 178.54(15) ?
C11 C12 C13 C14 . . . . -0.2(3) ?
Cl1 C12 C13 C14 . . . . -179.37(15) ?
C12 C13 C14 C9 . . . . 0.9(3) ?
C10 C9 C14 C13 . . . . -0.7(3) ?
C8 C9 C14 C13 . . . . 177.52(17) ?
O2 S1 C16 C17 . . . . 172.76(14) ?
C1 S1 C16 C17 . . . . -76.74(16) ?
